data_1535761
loop_
_publ_author_name
'Detkov, D.G.'
'Gorbunova, Yu.E.'
'Mikhailov, Yu.N.'
'Kokunov, Yu.V.'

_publ_section_title
;
 Cyclic tin(II) difluoride trimer in the structure of Cs3 ((Sn3 F6)2 H) (N
 O3)4
;
_journal_name_full 'Zhurnal Neorganicheskoi Khimii'
_journal_page_first 908
_journal_page_last 912
_journal_volume 48
_journal_year 2003
_chemical_formula_sum 'Cs3 F12 H N4 O12 Sn6'
_chemical_name_systematic 'Cs3 ((Sn3 F6)2 H) (N O3)4'
_space_group_IT_number 2
_symmetry_space_group_name_Hall '-P 1'
_symmetry_space_group_name_H-M 'P -1'
_cell_angle_alpha 100.23
_cell_angle_beta 98.37
_cell_angle_gamma 118.44
_cell_formula_units_Z 1
_cell_length_a 9.082
_cell_length_b 9.164
_cell_length_c 9.539
_cell_volume 662.254
_citation_journal_id_ASTM ZNOKAQ
_cod_data_source_file Detkov_ZNOKAQ_2003_470.cif
_cod_data_source_block H1Cs3F12N4O12Sn6
_cod_original_cell_volume 662.2543
_cod_original_formula_sum 'H1 Cs3 F12 N4 O12 Sn6'
_cod_database_code 1535761

loop_
_symmetry_equiv_pos_as_xyz
x,y,z
-x,-y,-z

loop_
_atom_site_label
_atom_site_type_symbol
_atom_site_fract_x
_atom_site_fract_y
_atom_site_fract_z
_atom_site_occupancy
_atom_site_U_iso_or_equiv
N2 N+5 0.291 0.126 0.3173 1 0.0
F4 F-1 -0.2211 -0.2238 0.289 1 0.0
O5 O-2 0.363 0.204 0.449 1 0.0
Cs1 Cs+1 -0.4767 0.047 0.0106 0.5 0.0
F3 F-1 -0.4164 -0.0608 0.2954 1 0.0
Sn3 Sn+2 -0.3684 -0.4701 0.3272 1 0.0
O6 O-2 0.186 -0.014 0.292 1 0.0
N1 N+5 -0.069 0.426 0.297 1 0.0
O3 O-2 0.067 0.424 0.316 1 0.0
F2 F-1 -0.5798 -0.4223 0.2717 1 0.0
F5 F-1 -0.761 -0.312 0.1136 1 0.0
F1 F-1 -0.158 0.0228 0.1384 1 0.0
O2 O-2 -0.069 0.561 0.279 1 0.0
Sn1 Sn+2 -0.1419 0.0477 0.3534 1 0.0
O1 O-2 -0.203 0.303 0.301 1 0.0
O4 O-2 0.331 0.203 0.233 1 0.0
Cs2 Cs+1 -0.909 -0.7265 0.9963 1 0.0
F6 F-1 -0.43 -0.557 0.092 1 0.0
Sn2 Sn+2 -0.6625 -0.246 0.3328 1 0.0
